data_7001371
loop_
_publ_author_name
'Zekri, Ouardia'
'Hillard, Elizabeth A.'
'Top, Siden'
'Vessi\`eres, Anne'
'Pigeon, Pascal'
'Plamont, Marie-Aude'
'Huch\'e, Michel'
'Boutamine, Sultana'
'McGlinchey, Michael J.'
'M\"uller-Bunz, Helge'
'Jaouen, G\'erard'

_publ_section_title
;
 Role of aromatic substituents on the antiproliferative effects of
 diphenyl ferrocenyl butene compounds
;
_journal_issue 22
_journal_name_full 'Dalton Transactions'
_journal_page_first 4318
_journal_page_last 4326
_journal_paper_doi 10.1039/b819812h
_journal_year 2009
_chemical_formula_moiety 'C26 H23 Br Fe'
_chemical_formula_sum 'C26 H23 Br Fe'
_chemical_formula_weight 471.20
_chemical_name_systematic
;
?
;
_space_group_IT_number 14
_symmetry_cell_setting monoclinic
_symmetry_space_group_name_Hall '-P 2yn'
_symmetry_space_group_name_H-M 'P 1 21/n 1'
_atom_sites_solution_hydrogens geom
_atom_sites_solution_primary direct
_atom_sites_solution_secondary difmap
_audit_creation_method SHELXL-97
_cell_angle_alpha 90.00
_cell_angle_beta 98.579(3)
_cell_angle_gamma 90.00
_cell_formula_units_Z 4
_cell_length_a 9.4545(13)
_cell_length_b 11.0859(15)
_cell_length_c 20.771(3)
_cell_measurement_reflns_used 6090
_cell_measurement_temperature 293(2)
_cell_measurement_theta_max 24.07
_cell_measurement_theta_min 2.18
_cell_volume 2152.7(5)
_computing_cell_refinement 'Bruker SAINT'
_computing_data_collection 'Bruker SMART'
_computing_data_reduction 'Bruker SAINT'
_computing_molecular_graphics 'Bruker SHELXTL'
_computing_publication_material 'Bruker SHELXTL'
_computing_structure_refinement 'SHELXL-97 (Sheldrick, 1997)'
_computing_structure_solution 'SHELXS-97 (Sheldrick, 1990)'
_diffrn_ambient_temperature 293(2)
_diffrn_detector_area_resol_mean 8.366
_diffrn_measured_fraction_theta_full 0.992
_diffrn_measured_fraction_theta_max 0.992
_diffrn_measurement_device_type 'CCD area detector'
_diffrn_measurement_method '\f and \w scans'
_diffrn_radiation_monochromator graphite
_diffrn_radiation_source 'sealed tube'
_diffrn_radiation_type MoK\a
_diffrn_radiation_wavelength 0.71073
_diffrn_reflns_av_R_equivalents 0.0226
_diffrn_reflns_av_sigmaI/netI 0.0183
_diffrn_reflns_limit_h_max 10
_diffrn_reflns_limit_h_min -10
_diffrn_reflns_limit_k_max 12
_diffrn_reflns_limit_k_min -12
_diffrn_reflns_limit_l_max 23
_diffrn_reflns_limit_l_min -23
_diffrn_reflns_number 15297
_diffrn_reflns_theta_full 24.17
_diffrn_reflns_theta_max 24.17
_diffrn_reflns_theta_min 1.98
_exptl_absorpt_coefficient_mu 2.565
_exptl_absorpt_correction_T_max 0.5133
_exptl_absorpt_correction_T_min 0.2955
_exptl_absorpt_correction_type multi-scan
_exptl_absorpt_process_details
;
SADABS v.2.10 (Bruker,2003) was used for absorption correction.
R(int) for selected reflections was 0.103 before and 0.020 after
correction. The Ratio of minimum to maximum transmission is 0.575618.
The \l/2 correction factor is 0.0015
;
_exptl_crystal_colour orange
_exptl_crystal_density_diffrn 1.454
_exptl_crystal_density_method 'not measured'
_exptl_crystal_description block
_exptl_crystal_F_000 960
_exptl_crystal_size_max 0.70
_exptl_crystal_size_mid 0.40
_exptl_crystal_size_min 0.30
_refine_diff_density_max 0.568
_refine_diff_density_min -0.424
_refine_diff_density_rms 0.047
_refine_ls_extinction_method none
_refine_ls_goodness_of_fit_ref 1.030
_refine_ls_hydrogen_treatment constr
_refine_ls_matrix_type full
_refine_ls_number_parameters 254
_refine_ls_number_reflns 3417
_refine_ls_number_restraints 0
_refine_ls_restrained_S_all 1.030
_refine_ls_R_factor_all 0.0388
_refine_ls_R_factor_gt 0.0318
_refine_ls_shift/su_max 0.001
_refine_ls_shift/su_mean 0.000
_refine_ls_structure_factor_coef Fsqd
_refine_ls_weighting_details 'calc w=1/[\s^2^(Fo^2^)+(0.0381P)^2^+1.5152P] where P=(Fo^2^+2Fc^2^)/3'
_refine_ls_weighting_scheme calc
_refine_ls_wR_factor_gt 0.0780
_refine_ls_wR_factor_ref 0.0816
_reflns_number_gt 2913
_reflns_number_total 3417
_reflns_threshold_expression I>2\s(I)
_cod_data_source_file b819812h.txt
_cod_data_source_block Z-Br
_cod_original_sg_symbol_H-M 'P 21/n'
_cod_database_code 7001371

loop_
_symmetry_equiv_pos_as_xyz
'x, y, z'
'-x+1/2, y+1/2, -z+1/2'
'-x, -y, -z'
'x-1/2, -y-1/2, z-1/2'

loop_
_atom_site_label
_atom_site_type_symbol
_atom_site_fract_x
_atom_site_fract_y
_atom_site_fract_z
_atom_site_U_iso_or_equiv
_atom_site_adp_type
_atom_site_occupancy
_atom_site_symmetry_multiplicity
_atom_site_calc_flag
_atom_site_refinement_flags
_atom_site_disorder_assembly
_atom_site_disorder_group
C1 C 0.6931(4) 0.7993(3) 0.56556(16) 0.0662(9) Uani 1 1 d . . .
H1 H 0.6381 0.7395 0.5811 0.079 Uiso 1 1 calc R . .
C2 C 0.8411(4) 0.8125(3) 0.58062(15) 0.0680(9) Uani 1 1 d . . .
H2 H 0.9013 0.7626 0.6084 0.082 Uiso 1 1 calc R . .
C3 C 0.8842(4) 0.9115(4) 0.54785(17) 0.0768(10) Uani 1 1 d . . .
H3 H 0.9774 0.9392 0.5491 0.092 Uiso 1 1 calc R . .
C4 C 0.7596(5) 0.9625(3) 0.51215(18) 0.0842(12) Uani 1 1 d . . .
H4 H 0.7556 1.0308 0.4860 0.101 Uiso 1 1 calc R . .
C5 C 0.6432(4) 0.8914(3) 0.52328(17) 0.0724(10) Uani 1 1 d . . .
H5 H 0.5483 0.9040 0.5053 0.087 Uiso 1 1 calc R . .
Fe Fe 0.78526(4) 0.79033(4) 0.482582(18) 0.04611(13) Uani 1 1 d . . .
C6 C 0.7427(4) 0.6249(3) 0.44390(14) 0.0609(8) Uani 1 1 d . . .
H6 H 0.6939 0.5642 0.4623 0.073 Uiso 1 1 calc R . .
C7 C 0.8925(4) 0.6452(3) 0.45544(17) 0.0718(10) Uani 1 1 d . . .
H7 H 0.9589 0.5988 0.4823 0.086 Uiso 1 1 calc R . .
C8 C 0.9241(3) 0.7460(4) 0.41995(16) 0.0686(9) Uani 1 1 d . . .
H8 H 1.0144 0.7790 0.4194 0.082 Uiso 1 1 calc R . .
C9 C 0.7935(3) 0.7893(3) 0.38490(14) 0.0562(8) Uani 1 1 d . . .
H9 H 0.7839 0.8558 0.3573 0.067 Uiso 1 1 calc R . .
C10 C 0.6801(3) 0.7145(3) 0.39886(12) 0.0482(7) Uani 1 1 d . . .
C11 C 0.5256(3) 0.7294(3) 0.37523(12) 0.0470(7) Uani 1 1 d . . .
C12 C 0.4226(4) 0.6873(3) 0.42037(14) 0.0621(8) Uani 1 1 d . . .
H12A H 0.4728 0.6835 0.4646 0.075 Uiso 1 1 calc R . .
H12B H 0.3459 0.7457 0.4194 0.075 Uiso 1 1 calc R . .
C13 C 0.3593(5) 0.5648(4) 0.40121(19) 0.1015(15) Uani 1 1 d . . .
H13A H 0.3030 0.5697 0.3588 0.152 Uiso 1 1 calc R . .
H13B H 0.2997 0.5395 0.4323 0.152 Uiso 1 1 calc R . .
H13C H 0.4350 0.5074 0.4004 0.152 Uiso 1 1 calc R . .
C14 C 0.4755(3) 0.7724(2) 0.31524(12) 0.0432(6) Uani 1 1 d . . .
C15 C 0.5633(3) 0.7823(2) 0.26148(12) 0.0416(6) Uani 1 1 d . . .
C16 C 0.5586(3) 0.8852(3) 0.22243(12) 0.0481(6) Uani 1 1 d . . .
H16 H 0.5080 0.9524 0.2330 0.058 Uiso 1 1 calc R . .
C17 C 0.6277(3) 0.8890(3) 0.16828(13) 0.0494(7) Uani 1 1 d . . .
H17 H 0.6250 0.9585 0.1430 0.059 Uiso 1 1 calc R . .
C18 C 0.7004(3) 0.7885(3) 0.15233(13) 0.0451(6) Uani 1 1 d . . .
Br Br 0.78564(4) 0.78825(3) 0.074941(15) 0.06672(14) Uani 1 1 d . . .
C19 C 0.7085(3) 0.6857(3) 0.18990(14) 0.0484(7) Uani 1 1 d . . .
H19 H 0.7585 0.6185 0.1787 0.058 Uiso 1 1 calc R . .
C20 C 0.6412(3) 0.6841(3) 0.24451(13) 0.0466(7) Uani 1 1 d . . .
H20 H 0.6482 0.6155 0.2706 0.056 Uiso 1 1 calc R . .
C21 C 0.3213(3) 0.8032(2) 0.29541(12) 0.0449(6) Uani 1 1 d . . .
C22 C 0.2381(3) 0.7362(3) 0.24735(15) 0.0593(8) Uani 1 1 d . . .
H22 H 0.2791 0.6727 0.2274 0.071 Uiso 1 1 calc R . .
C23 C 0.0956(3) 0.7630(3) 0.22895(16) 0.0684(9) Uani 1 1 d . . .
H23 H 0.0409 0.7168 0.1971 0.082 Uiso 1 1 calc R . .
C24 C 0.0342(3) 0.8569(3) 0.25711(15) 0.0656(9) Uani 1 1 d . . .
H24 H -0.0622 0.8744 0.2447 0.079 Uiso 1 1 calc R . .
C25 C 0.1147(3) 0.9252(3) 0.30358(16) 0.0633(8) Uani 1 1 d . . .
H25 H 0.0733 0.9898 0.3224 0.076 Uiso 1 1 calc R . .
C26 C 0.2576(3) 0.8983(3) 0.32277(14) 0.0548(7) Uani 1 1 d . . .
H26 H 0.3115 0.9451 0.3546 0.066 Uiso 1 1 calc R . .

loop_
_atom_site_aniso_label
_atom_site_aniso_U_11
_atom_site_aniso_U_22
_atom_site_aniso_U_33
_atom_site_aniso_U_23
_atom_site_aniso_U_13
_atom_site_aniso_U_12
C1 0.078(2) 0.074(2) 0.0503(18) -0.0098(16) 0.0200(17) 0.0026(18)
C2 0.074(2) 0.088(3) 0.0388(16) -0.0075(16) -0.0012(15) 0.0145(19)
C3 0.080(2) 0.088(3) 0.063(2) -0.021(2) 0.0121(19) -0.019(2)
C4 0.138(4) 0.0444(19) 0.071(2) -0.0058(17) 0.020(2) 0.011(2)
C5 0.072(2) 0.075(2) 0.069(2) -0.0223(19) 0.0044(18) 0.0279(19)
Fe 0.0523(2) 0.0496(2) 0.0350(2) 0.00184(17) 0.00180(17) 0.01116(18)
C6 0.087(2) 0.0465(17) 0.0475(17) -0.0045(14) 0.0061(16) 0.0105(16)
C7 0.075(2) 0.074(2) 0.063(2) -0.0124(18) -0.0034(17) 0.0375(19)
C8 0.0504(19) 0.102(3) 0.0538(19) -0.0116(19) 0.0076(15) 0.0127(18)
C9 0.0541(17) 0.078(2) 0.0369(15) 0.0049(14) 0.0087(13) 0.0016(15)
C10 0.0575(17) 0.0589(17) 0.0284(13) -0.0009(12) 0.0068(12) 0.0018(14)
C11 0.0562(17) 0.0545(17) 0.0315(14) -0.0004(12) 0.0105(12) -0.0061(13)
C12 0.0632(19) 0.087(2) 0.0375(15) 0.0134(15) 0.0133(14) -0.0070(17)
C13 0.123(4) 0.110(3) 0.073(3) 0.018(2) 0.022(2) -0.050(3)
C14 0.0460(15) 0.0497(16) 0.0344(14) -0.0015(12) 0.0082(11) -0.0060(12)
C15 0.0429(14) 0.0518(16) 0.0296(13) 0.0001(11) 0.0038(11) -0.0052(12)
C16 0.0555(16) 0.0493(16) 0.0406(14) 0.0008(12) 0.0105(12) 0.0016(13)
C17 0.0575(17) 0.0517(16) 0.0403(15) 0.0083(13) 0.0116(13) -0.0045(14)
C18 0.0445(15) 0.0589(17) 0.0332(13) -0.0033(12) 0.0099(11) -0.0129(13)
Br 0.0772(2) 0.0798(3) 0.0502(2) -0.00279(15) 0.03259(17) -0.00877(17)
C19 0.0484(16) 0.0523(17) 0.0454(15) -0.0069(13) 0.0099(12) 0.0003(13)
C20 0.0522(16) 0.0499(16) 0.0382(14) 0.0052(12) 0.0083(12) -0.0022(13)
C21 0.0468(15) 0.0575(17) 0.0318(13) 0.0016(12) 0.0106(11) -0.0053(12)
C22 0.0566(18) 0.073(2) 0.0481(17) -0.0175(16) 0.0062(14) 0.0005(16)
C23 0.0517(19) 0.094(3) 0.057(2) -0.0192(18) -0.0012(15) -0.0094(17)
C24 0.0467(17) 0.087(2) 0.062(2) -0.0043(18) 0.0043(15) -0.0004(17)
C25 0.0585(19) 0.068(2) 0.064(2) -0.0088(16) 0.0101(16) 0.0088(16)
C26 0.0577(18) 0.0607(18) 0.0455(16) -0.0094(14) 0.0061(13) -0.0060(15)

loop_
_atom_type_symbol
_atom_type_description
_atom_type_scat_dispersion_real
_atom_type_scat_dispersion_imag
_atom_type_scat_source
C C 0.0033 0.0016 'International Tables Vol C Tables 4.2.6.8 and 6.1.1.4'
H H 0.0000 0.0000 'International Tables Vol C Tables 4.2.6.8 and 6.1.1.4'
Fe Fe 0.3463 0.8444 'International Tables Vol C Tables 4.2.6.8 and 6.1.1.4'
Br Br -0.2901 2.4595 'International Tables Vol C Tables 4.2.6.8 and 6.1.1.4'

loop_
_geom_angle_atom_site_label_1
_geom_angle_atom_site_label_2
_geom_angle_atom_site_label_3
_geom_angle
_geom_angle_site_symmetry_1
_geom_angle_site_symmetry_3
_geom_angle_publ_flag
C5 C1 C2 107.5(3) . . ?
C5 C1 Fe 69.43(19) . . ?
C2 C1 Fe 69.83(19) . . ?
C5 C1 H1 126.3 . . ?
C2 C1 H1 126.3 . . ?
Fe C1 H1 126.1 . . ?
C3 C2 C1 109.4(3) . . ?
C3 C2 Fe 69.90(19) . . ?
C1 C2 Fe 70.26(19) . . ?
C3 C2 H2 125.3 . . ?
C1 C2 H2 125.3 . . ?
Fe C2 H2 126.1 . . ?
C2 C3 C4 106.9(3) . . ?
C2 C3 Fe 70.4(2) . . ?
C4 C3 Fe 69.5(2) . . ?
C2 C3 H3 126.5 . . ?
C4 C3 H3 126.5 . . ?
Fe C3 H3 125.2 . . ?
C5 C4 C3 107.6(3) . . ?
C5 C4 Fe 69.71(19) . . ?
C3 C4 Fe 69.8(2) . . ?
C5 C4 H4 126.2 . . ?
C3 C4 H4 126.2 . . ?
Fe C4 H4 125.8 . . ?
C1 C5 C4 108.6(3) . . ?
C1 C5 Fe 70.89(19) . . ?
C4 C5 Fe 69.9(2) . . ?
C1 C5 H5 125.7 . . ?
C4 C5 H5 125.7 . . ?
Fe C5 H5 125.1 . . ?
C6 Fe C7 41.08(14) . . ?
C6 Fe C5 124.24(15) . . ?
C7 Fe C5 160.87(17) . . ?
C6 Fe C4 161.55(17) . . ?
C7 Fe C4 156.62(18) . . ?
C5 Fe C4 40.37(15) . . ?
C6 Fe C3 155.47(15) . . ?
C7 Fe C3 120.68(16) . . ?
C5 Fe C3 67.96(15) . . ?
C4 Fe C3 40.68(16) . . ?
C6 Fe C2 120.89(14) . . ?
C7 Fe C2 107.92(14) . . ?
C5 Fe C2 66.80(14) . . ?
C4 Fe C2 67.02(15) . . ?
C3 Fe C2 39.72(14) . . ?
C6 Fe C8 68.70(15) . . ?
C7 Fe C8 40.14(15) . . ?
C5 Fe C8 158.05(17) . . ?
C4 Fe C8 122.42(18) . . ?
C3 Fe C8 107.93(15) . . ?
C2 Fe C8 124.73(14) . . ?
C6 Fe C9 68.54(13) . . ?
C7 Fe C9 67.92(14) . . ?
C5 Fe C9 122.90(14) . . ?
C4 Fe C9 109.27(14) . . ?
C3 Fe C9 125.72(14) . . ?
C2 Fe C9 161.72(14) . . ?
C8 Fe C9 40.71(12) . . ?
C6 Fe C1 107.15(14) . . ?
C7 Fe C1 124.51(15) . . ?
C5 Fe C1 39.68(14) . . ?
C4 Fe C1 67.32(15) . . ?
C3 Fe C1 67.54(15) . . ?
C2 Fe C1 39.91(14) . . ?
C8 Fe C1 160.66(14) . . ?
C9 Fe C1 157.11(14) . . ?
C6 Fe C10 41.17(12) . . ?
C7 Fe C10 68.79(13) . . ?
C5 Fe C10 108.20(13) . . ?
C4 Fe C10 125.24(15) . . ?
C3 Fe C10 162.26(14) . . ?
C2 Fe C10 156.38(14) . . ?
C8 Fe C10 68.76(13) . . ?
C9 Fe C10 40.58(12) . . ?
C1 Fe C10 121.38(13) . . ?
C7 C6 C10 107.8(3) . . ?
C7 C6 Fe 69.75(19) . . ?
C10 C6 Fe 70.61(17) . . ?
C7 C6 H6 126.1 . . ?
C10 C6 H6 126.1 . . ?
Fe C6 H6 125.1 . . ?
C8 C7 C6 109.0(3) . . ?
C8 C7 Fe 70.53(19) . . ?
C6 C7 Fe 69.17(17) . . ?
C8 C7 H7 125.5 . . ?
C6 C7 H7 125.5 . . ?
Fe C7 H7 126.4 . . ?
C7 C8 C9 107.6(3) . . ?
C7 C8 Fe 69.34(19) . . ?
C9 C8 Fe 69.67(17) . . ?
C7 C8 H8 126.2 . . ?
C9 C8 H8 126.2 . . ?
Fe C8 H8 126.4 . . ?
C10 C9 C8 108.9(3) . . ?
C10 C9 Fe 70.02(16) . . ?
C8 C9 Fe 69.63(17) . . ?
C10 C9 H9 125.5 . . ?
C8 C9 H9 125.5 . . ?
Fe C9 H9 126.4 . . ?
C9 C10 C6 106.7(3) . . ?
C9 C10 C11 127.3(3) . . ?
C6 C10 C11 125.9(3) . . ?
C9 C10 Fe 69.40(16) . . ?
C6 C10 Fe 68.22(16) . . ?
C11 C10 Fe 124.46(19) . . ?
C14 C11 C10 122.5(2) . . ?
C14 C11 C12 120.5(3) . . ?
C10 C11 C12 116.9(2) . . ?
C13 C12 C11 112.2(3) . . ?
C13 C12 H12A 109.2 . . ?
C11 C12 H12A 109.2 . . ?
C13 C12 H12B 109.2 . . ?
C11 C12 H12B 109.2 . . ?
H12A C12 H12B 107.9 . . ?
C12 C13 H13A 109.5 . . ?
C12 C13 H13B 109.5 . . ?
H13A C13 H13B 109.5 . . ?
C12 C13 H13C 109.5 . . ?
H13A C13 H13C 109.5 . . ?
H13B C13 H13C 109.5 . . ?
C11 C14 C15 124.0(2) . . ?
C11 C14 C21 121.8(2) . . ?
C15 C14 C21 114.0(2) . . ?
C20 C15 C16 117.7(2) . . ?
C20 C15 C14 120.5(2) . . ?
C16 C15 C14 121.5(2) . . ?
C17 C16 C15 121.3(3) . . ?
C17 C16 H16 119.3 . . ?
C15 C16 H16 119.3 . . ?
C18 C17 C16 119.0(3) . . ?
C18 C17 H17 120.5 . . ?
C16 C17 H17 120.5 . . ?
C17 C18 C19 121.4(3) . . ?
C17 C18 Br 119.6(2) . . ?
C19 C18 Br 118.9(2) . . ?
C18 C19 C20 118.9(3) . . ?
C18 C19 H19 120.6 . . ?
C20 C19 H19 120.6 . . ?
C19 C20 C15 121.6(3) . . ?
C19 C20 H20 119.2 . . ?
C15 C20 H20 119.2 . . ?
C26 C21 C22 118.0(3) . . ?
C26 C21 C14 121.9(2) . . ?
C22 C21 C14 120.0(3) . . ?
C23 C22 C21 120.6(3) . . ?
C23 C22 H22 119.7 . . ?
C21 C22 H22 119.7 . . ?
C24 C23 C22 120.4(3) . . ?
C24 C23 H23 119.8 . . ?
C22 C23 H23 119.8 . . ?
C25 C24 C23 119.9(3) . . ?
C25 C24 H24 120.1 . . ?
C23 C24 H24 120.1 . . ?
C24 C25 C26 120.1(3) . . ?
C24 C25 H25 119.9 . . ?
C26 C25 H25 119.9 . . ?
C21 C26 C25 120.9(3) . . ?
C21 C26 H26 119.5 . . ?
C25 C26 H26 119.5 . . ?

loop_
_geom_bond_atom_site_label_1
_geom_bond_atom_site_label_2
_geom_bond_distance
_geom_bond_site_symmetry_2
_geom_bond_publ_flag
C1 C5 1.383(5) . ?
C1 C2 1.395(5) . ?
C1 Fe 2.047(3) . ?
C1 H1 0.9300 . ?
C2 C3 1.385(5) . ?
C2 Fe 2.041(3) . ?
C2 H2 0.9300 . ?
C3 C4 1.413(5) . ?
C3 Fe 2.035(3) . ?
C3 H3 0.9300 . ?
C4 C5 1.400(5) . ?
C4 Fe 2.030(3) . ?
C4 H4 0.9300 . ?
C5 Fe 2.028(3) . ?
C5 H5 0.9300 . ?
Fe C6 2.018(3) . ?
Fe C7 2.026(3) . ?
Fe C8 2.041(3) . ?
Fe C9 2.042(3) . ?
Fe C10 2.050(3) . ?
C6 C7 1.419(5) . ?
C6 C10 1.431(4) . ?
C6 H6 0.9300 . ?
C7 C8 1.396(5) . ?
C7 H7 0.9300 . ?
C8 C9 1.420(4) . ?
C8 H8 0.9300 . ?
C9 C10 1.419(4) . ?
C9 H9 0.9300 . ?
C10 C11 1.479(4) . ?
C11 C14 1.352(4) . ?
C11 C12 1.522(4) . ?
C12 C13 1.514(5) . ?
C12 H12A 0.9700 . ?
C12 H12B 0.9700 . ?
C13 H13A 0.9600 . ?
C13 H13B 0.9600 . ?
C13 H13C 0.9600 . ?
C14 C15 1.491(4) . ?
C14 C21 1.494(4) . ?
C15 C20 1.390(4) . ?
C15 C16 1.396(4) . ?
C16 C17 1.383(4) . ?
C16 H16 0.9300 . ?
C17 C18 1.375(4) . ?
C17 H17 0.9300 . ?
C18 C19 1.377(4) . ?
C18 Br 1.903(3) . ?
C19 C20 1.381(4) . ?
C19 H19 0.9300 . ?
C20 H20 0.9300 . ?
C21 C26 1.378(4) . ?
C21 C22 1.390(4) . ?
C22 C23 1.377(4) . ?
C22 H22 0.9300 . ?
C23 C24 1.366(5) . ?
C23 H23 0.9300 . ?
C24 C25 1.365(4) . ?
C24 H24 0.9300 . ?
C25 C26 1.383(4) . ?
C25 H25 0.9300 . ?
C26 H26 0.9300 . ?

loop_
_geom_torsion_atom_site_label_1
_geom_torsion_atom_site_label_2
_geom_torsion_atom_site_label_3
_geom_torsion_atom_site_label_4
_geom_torsion
_geom_torsion_site_symmetry_1
_geom_torsion_site_symmetry_2
_geom_torsion_site_symmetry_3
_geom_torsion_site_symmetry_4
_geom_torsion_publ_flag
C5 C1 C2 C3 -0.4(4) . . . . ?
Fe C1 C2 C3 59.1(2) . . . . ?
C5 C1 C2 Fe -59.5(2) . . . . ?
C1 C2 C3 C4 0.9(4) . . . . ?
Fe C2 C3 C4 60.2(2) . . . . ?
C1 C2 C3 Fe -59.3(2) . . . . ?
C2 C3 C4 C5 -1.0(4) . . . . ?
Fe C3 C4 C5 59.7(2) . . . . ?
C2 C3 C4 Fe -60.8(2) . . . . ?
C2 C1 C5 C4 -0.3(4) . . . . ?
Fe C1 C5 C4 -60.0(2) . . . . ?
C2 C1 C5 Fe 59.7(2) . . . . ?
C3 C4 C5 C1 0.8(4) . . . . ?
Fe C4 C5 C1 60.6(2) . . . . ?
C3 C4 C5 Fe -59.8(2) . . . . ?
C1 C5 Fe C6 74.8(2) . . . . ?
C4 C5 Fe C6 -166.2(2) . . . . ?
C1 C5 Fe C7 39.9(5) . . . . ?
C4 C5 Fe C7 158.9(4) . . . . ?
C1 C5 Fe C4 -119.0(3) . . . . ?
C1 C5 Fe C3 -80.9(2) . . . . ?
C4 C5 Fe C3 38.1(2) . . . . ?
C1 C5 Fe C2 -37.8(2) . . . . ?
C4 C5 Fe C2 81.3(2) . . . . ?
C1 C5 Fe C8 -164.3(3) . . . . ?
C4 C5 Fe C8 -45.2(5) . . . . ?
C1 C5 Fe C9 159.8(2) . . . . ?
C4 C5 Fe C9 -81.1(3) . . . . ?
C4 C5 Fe C1 119.0(3) . . . . ?
C1 C5 Fe C10 117.5(2) . . . . ?
C4 C5 Fe C10 -123.4(2) . . . . ?
C5 C4 Fe C6 38.7(5) . . . . ?
C3 C4 Fe C6 157.4(4) . . . . ?
C5 C4 Fe C7 -162.7(3) . . . . ?
C3 C4 Fe C7 -44.1(5) . . . . ?
C3 C4 Fe C5 118.7(3) . . . . ?
C5 C4 Fe C3 -118.7(3) . . . . ?
C5 C4 Fe C2 -80.7(2) . . . . ?
C3 C4 Fe C2 38.0(2) . . . . ?
C5 C4 Fe C8 161.7(2) . . . . ?
C3 C4 Fe C8 -79.7(3) . . . . ?
C5 C4 Fe C9 118.5(2) . . . . ?
C3 C4 Fe C9 -122.8(2) . . . . ?
C5 C4 Fe C1 -37.2(2) . . . . ?
C3 C4 Fe C1 81.4(2) . . . . ?
C5 C4 Fe C10 76.1(2) . . . . ?
C3 C4 Fe C10 -165.3(2) . . . . ?
C2 C3 Fe C6 -45.4(4) . . . . ?
C4 C3 Fe C6 -162.9(3) . . . . ?
C2 C3 Fe C7 -81.1(3) . . . . ?
C4 C3 Fe C7 161.3(2) . . . . ?
C2 C3 Fe C5 79.8(2) . . . . ?
C4 C3 Fe C5 -37.8(2) . . . . ?
C2 C3 Fe C4 117.6(3) . . . . ?
C4 C3 Fe C2 -117.6(3) . . . . ?
C2 C3 Fe C8 -123.2(2) . . . . ?
C4 C3 Fe C8 119.2(2) . . . . ?
C2 C3 Fe C9 -164.7(2) . . . . ?
C4 C3 Fe C9 77.7(3) . . . . ?
C2 C3 Fe C1 36.7(2) . . . . ?
C4 C3 Fe C1 -80.8(2) . . . . ?
C2 C3 Fe C10 160.6(4) . . . . ?
C4 C3 Fe C10 43.0(5) . . . . ?
C3 C2 Fe C6 159.9(2) . . . . ?
C1 C2 Fe C6 -79.6(2) . . . . ?
C3 C2 Fe C7 116.7(2) . . . . ?
C1 C2 Fe C7 -122.8(2) . . . . ?
C3 C2 Fe C5 -82.9(3) . . . . ?
C1 C2 Fe C5 37.5(2) . . . . ?
C3 C2 Fe C4 -38.9(2) . . . . ?
C1 C2 Fe C4 81.6(2) . . . . ?
C1 C2 Fe C3 120.5(3) . . . . ?
C3 C2 Fe C8 75.6(3) . . . . ?
C1 C2 Fe C8 -163.9(2) . . . . ?
C3 C2 Fe C9 43.0(5) . . . . ?
C1 C2 Fe C9 163.5(4) . . . . ?
C3 C2 Fe C1 -120.5(3) . . . . ?
C3 C2 Fe C10 -165.4(3) . . . . ?
C1 C2 Fe C10 -44.9(4) . . . . ?
C5 C1 Fe C6 -123.4(2) . . . . ?
C2 C1 Fe C6 117.9(2) . . . . ?
C5 C1 Fe C7 -165.2(2) . . . . ?
C2 C1 Fe C7 76.1(3) . . . . ?
C2 C1 Fe C5 -118.7(3) . . . . ?
C5 C1 Fe C4 37.9(2) . . . . ?
C2 C1 Fe C4 -80.8(2) . . . . ?
C5 C1 Fe C3 82.1(2) . . . . ?
C2 C1 Fe C3 -36.6(2) . . . . ?
C5 C1 Fe C2 118.7(3) . . . . ?
C5 C1 Fe C8 162.2(4) . . . . ?
C2 C1 Fe C8 43.5(5) . . . . ?
C5 C1 Fe C9 -48.1(4) . . . . ?
C2 C1 Fe C9 -166.8(3) . . . . ?
C5 C1 Fe C10 -80.7(2) . . . . ?
C2 C1 Fe C10 160.7(2) . . . . ?
C5 Fe C6 C7 -163.4(2) . . . . ?
C4 Fe C6 C7 167.3(4) . . . . ?
C3 Fe C6 C7 -49.9(4) . . . . ?
C2 Fe C6 C7 -81.9(2) . . . . ?
C8 Fe C6 C7 36.7(2) . . . . ?
C9 Fe C6 C7 80.6(2) . . . . ?
C1 Fe C6 C7 -123.3(2) . . . . ?
C10 Fe C6 C7 118.4(3) . . . . ?
C7 Fe C6 C10 -118.4(3) . . . . ?
C5 Fe C6 C10 78.2(2) . . . . ?
C4 Fe C6 C10 48.9(5) . . . . ?
C3 Fe C6 C10 -168.3(3) . . . . ?
C2 Fe C6 C10 159.69(18) . . . . ?
C8 Fe C6 C10 -81.7(2) . . . . ?
C9 Fe C6 C10 -37.80(18) . . . . ?
C1 Fe C6 C10 118.35(19) . . . . ?
C10 C6 C7 C8 1.2(4) . . . . ?
Fe C6 C7 C8 -59.5(2) . . . . ?
C10 C6 C7 Fe 60.7(2) . . . . ?
C6 Fe C7 C8 120.2(3) . . . . ?
C5 Fe C7 C8 166.3(4) . . . . ?
C4 Fe C7 C8 -49.7(4) . . . . ?
C3 Fe C7 C8 -81.5(2) . . . . ?
C2 Fe C7 C8 -123.0(2) . . . . ?
C9 Fe C7 C8 38.00(19) . . . . ?
C1 Fe C7 C8 -163.9(2) . . . . ?
C10 Fe C7 C8 81.8(2) . . . . ?
C5 Fe C7 C6 46.1(5) . . . . ?
C4 Fe C7 C6 -169.9(3) . . . . ?
C3 Fe C7 C6 158.3(2) . . . . ?
C2 Fe C7 C6 116.7(2) . . . . ?
C8 Fe C7 C6 -120.2(3) . . . . ?
C9 Fe C7 C6 -82.2(2) . . . . ?
C1 Fe C7 C6 75.9(2) . . . . ?
C10 Fe C7 C6 -38.41(18) . . . . ?
C6 C7 C8 C9 -0.7(4) . . . . ?
Fe C7 C8 C9 -59.4(2) . . . . ?
C6 C7 C8 Fe 58.7(2) . . . . ?
C6 Fe C8 C7 -37.55(19) . . . . ?
C5 Fe C8 C7 -168.0(3) . . . . ?
C4 Fe C8 C7 159.0(2) . . . . ?
C3 Fe C8 C7 116.6(2) . . . . ?
C2 Fe C8 C7 76.0(3) . . . . ?
C9 Fe C8 C7 -119.0(3) . . . . ?
C1 Fe C8 C7 43.5(5) . . . . ?
C10 Fe C8 C7 -81.9(2) . . . . ?
C6 Fe C8 C9 81.4(2) . . . . ?
C7 Fe C8 C9 119.0(3) . . . . ?
C5 Fe C8 C9 -49.0(5) . . . . ?
C4 Fe C8 C9 -82.0(3) . . . . ?
C3 Fe C8 C9 -124.4(2) . . . . ?
C2 Fe C8 C9 -165.0(2) . . . . ?
C1 Fe C8 C9 162.5(4) . . . . ?
C10 Fe C8 C9 37.10(19) . . . . ?
C7 C8 C9 C10 0.0(4) . . . . ?
Fe C8 C9 C10 -59.2(2) . . . . ?
C7 C8 C9 Fe 59.2(2) . . . . ?
C6 Fe C9 C10 38.33(18) . . . . ?
C7 Fe C9 C10 82.7(2) . . . . ?
C5 Fe C9 C10 -79.4(2) . . . . ?
C4 Fe C9 C10 -122.1(2) . . . . ?
C3 Fe C9 C10 -164.5(2) . . . . ?
C2 Fe C9 C10 163.0(4) . . . . ?
C8 Fe C9 C10 120.2(3) . . . . ?
C1 Fe C9 C10 -45.0(4) . . . . ?
C6 Fe C9 C8 -81.9(2) . . . . ?
C7 Fe C9 C8 -37.5(2) . . . . ?
C5 Fe C9 C8 160.4(2) . . . . ?
C4 Fe C9 C8 117.7(3) . . . . ?
C3 Fe C9 C8 75.3(3) . . . . ?
C2 Fe C9 C8 42.8(5) . . . . ?
C1 Fe C9 C8 -165.2(3) . . . . ?
C10 Fe C9 C8 -120.2(3) . . . . ?
C8 C9 C10 C6 0.7(3) . . . . ?
Fe C9 C10 C6 -58.22(19) . . . . ?
C8 C9 C10 C11 177.2(3) . . . . ?
Fe C9 C10 C11 118.3(3) . . . . ?
C8 C9 C10 Fe 58.9(2) . . . . ?
C7 C6 C10 C9 -1.1(3) . . . . ?
Fe C6 C10 C9 59.0(2) . . . . ?
C7 C6 C10 C11 -177.7(3) . . . . ?
Fe C6 C10 C11 -117.6(3) . . . . ?
C7 C6 C10 Fe -60.1(2) . . . . ?
C6 Fe C10 C9 -118.7(3) . . . . ?
C7 Fe C10 C9 -80.4(2) . . . . ?
C5 Fe C10 C9 119.7(2) . . . . ?
C4 Fe C10 C9 78.2(2) . . . . ?
C3 Fe C10 C9 45.3(5) . . . . ?
C2 Fe C10 C9 -166.8(3) . . . . ?
C8 Fe C10 C9 -37.2(2) . . . . ?
C1 Fe C10 C9 161.22(19) . . . . ?
C7 Fe C10 C6 38.3(2) . . . . ?
C5 Fe C10 C6 -121.6(2) . . . . ?
C4 Fe C10 C6 -163.0(2) . . . . ?
C3 Fe C10 C6 164.0(4) . . . . ?
C2 Fe C10 C6 -48.0(4) . . . . ?
C8 Fe C10 C6 81.5(2) . . . . ?
C9 Fe C10 C6 118.7(3) . . . . ?
C1 Fe C10 C6 -80.0(2) . . . . ?
C6 Fe C10 C11 119.4(3) . . . . ?
C7 Fe C10 C11 157.8(3) . . . . ?
C5 Fe C10 C11 -2.2(3) . . . . ?
C4 Fe C10 C11 -43.6(3) . . . . ?
C3 Fe C10 C11 -76.6(5) . . . . ?
C2 Fe C10 C11 71.4(4) . . . . ?
C8 Fe C10 C11 -159.0(3) . . . . ?
C9 Fe C10 C11 -121.8(3) . . . . ?
C1 Fe C10 C11 39.4(3) . . . . ?
C9 C10 C11 C14 35.1(4) . . . . ?
C6 C10 C11 C14 -149.1(3) . . . . ?
Fe C10 C11 C14 124.3(3) . . . . ?
C9 C10 C11 C12 -148.2(3) . . . . ?
C6 C10 C11 C12 27.6(4) . . . . ?
Fe C10 C11 C12 -59.0(3) . . . . ?
C14 C11 C12 C13 76.4(4) . . . . ?
C10 C11 C12 C13 -100.4(3) . . . . ?
C10 C11 C14 C15 14.8(4) . . . . ?
C12 C11 C14 C15 -161.8(3) . . . . ?
C10 C11 C14 C21 -171.3(3) . . . . ?
C12 C11 C14 C21 12.1(4) . . . . ?
C11 C14 C15 C20 50.8(4) . . . . ?
C21 C14 C15 C20 -123.6(3) . . . . ?
C11 C14 C15 C16 -135.9(3) . . . . ?
C21 C14 C15 C16 49.7(3) . . . . ?
C20 C15 C16 C17 0.7(4) . . . . ?
C14 C15 C16 C17 -172.8(3) . . . . ?
C15 C16 C17 C18 1.0(4) . . . . ?
C16 C17 C18 C19 -1.6(4) . . . . ?
C16 C17 C18 Br 175.9(2) . . . . ?
C17 C18 C19 C20 0.4(4) . . . . ?
Br C18 C19 C20 -177.2(2) . . . . ?
C18 C19 C20 C15 1.4(4) . . . . ?
C16 C15 C20 C19 -1.9(4) . . . . ?
C14 C15 C20 C19 171.6(2) . . . . ?
C11 C14 C21 C26 67.6(4) . . . . ?
C15 C14 C21 C26 -118.0(3) . . . . ?
C11 C14 C21 C22 -113.4(3) . . . . ?
C15 C14 C21 C22 61.0(3) . . . . ?
C26 C21 C22 C23 -1.5(5) . . . . ?
C14 C21 C22 C23 179.5(3) . . . . ?
C21 C22 C23 C24 0.9(5) . . . . ?
C22 C23 C24 C25 0.3(6) . . . . ?
C23 C24 C25 C26 -0.9(5) . . . . ?
C22 C21 C26 C25 0.9(4) . . . . ?
C14 C21 C26 C25 179.9(3) . . . . ?
C24 C25 C26 C21 0.2(5) . . . . ?
